data_7206270
loop_
_publ_author_name
'Chen, Haiyan'
'Xiao, Dongrong'
'He, Jianghong'
'Li, Zhifu'
'Zhang, Guangju'
'Sun, Dianzhen'
'Yuan, Ruo'
'Wang, Enbo'
'Luo, Qun-Li'

_publ_section_title
;
 A series of novel entangled coordination frameworks with inherent
 features of self-threading, polyrotaxane and polycatenane
;
_journal_issue 15
_journal_name_full CrystEngComm
_journal_page_first 4988
_journal_paper_doi 10.1039/c1ce05254c
_journal_volume 13
_journal_year 2011
_chemical_formula_sum 'C32 H24 Mn2 N3 O13 S2'
_chemical_formula_weight 832.54
_chemical_name_systematic
;
?
;
_space_group_IT_number 12
_symmetry_cell_setting monoclinic
_symmetry_space_group_name_Hall '-C 2y'
_symmetry_space_group_name_H-M 'C 1 2/m 1'
_atom_sites_solution_hydrogens geom
_atom_sites_solution_primary direct
_atom_sites_solution_secondary difmap
_audit_creation_method SHELXL-97
_cell_angle_alpha 90.00
_cell_angle_beta 105.89(3)
_cell_angle_gamma 90.00
_cell_formula_units_Z 4
_cell_length_a 12.519(3)
_cell_length_b 22.829(5)
_cell_length_c 11.917(2)
_cell_measurement_reflns_used 6957
_cell_measurement_temperature 293(2)
_cell_measurement_theta_max 28.34
_cell_measurement_theta_min 1.78
_cell_volume 3275.7(13)
_computing_cell_refinement 'SMART (Bruker, 2001)'
_computing_data_collection 'SMART (Bruker, 2001)'
_computing_data_reduction 'SAINT (Bruker, 2001)'
_computing_molecular_graphics 'SHELXTL-PLUS (Sheldrick, 1990)'
_computing_publication_material 'SHELXL-97 (Sheldrick, 1997)'
_computing_structure_refinement 'SHELXL-97 (Sheldrick, 1997)'
_computing_structure_solution 'SHELXS-97 (Sheldrick, 1990)'
_diffrn_ambient_temperature 293(2)
_diffrn_measured_fraction_theta_full 0.962
_diffrn_measured_fraction_theta_max 0.962
_diffrn_measurement_device_type 'Bruker Smart Apex CCD'
_diffrn_measurement_method 'phi and omega scans'
_diffrn_radiation_monochromator graphite
_diffrn_radiation_source 'fine-focus sealed tube'
_diffrn_radiation_type MoK\a
_diffrn_radiation_wavelength 0.71073
_diffrn_reflns_av_R_equivalents 0.0443
_diffrn_reflns_av_sigmaI/netI 0.0626
_diffrn_reflns_limit_h_max 16
_diffrn_reflns_limit_h_min -16
_diffrn_reflns_limit_k_max 30
_diffrn_reflns_limit_k_min -23
_diffrn_reflns_limit_l_max 15
_diffrn_reflns_limit_l_min -15
_diffrn_reflns_number 6957
_diffrn_reflns_theta_full 28.34
_diffrn_reflns_theta_max 28.34
_diffrn_reflns_theta_min 1.78
_exptl_absorpt_coefficient_mu 0.973
_exptl_absorpt_correction_T_max 0.7332
_exptl_absorpt_correction_T_min 0.6686
_exptl_absorpt_correction_type multi-scan
_exptl_absorpt_process_details 'SADABS(Sheldrick, 1996)'
_exptl_crystal_colour 'pale green'
_exptl_crystal_density_diffrn 1.688
_exptl_crystal_density_method 'not measured'
_exptl_crystal_description block
_exptl_crystal_F_000 1692
_exptl_crystal_size_max 0.45
_exptl_crystal_size_mid 0.41
_exptl_crystal_size_min 0.34
_refine_diff_density_max 0.374
_refine_diff_density_min -1.132
_refine_diff_density_rms 0.094
_refine_ls_extinction_method none
_refine_ls_goodness_of_fit_ref 1.639
_refine_ls_hydrogen_treatment constr
_refine_ls_matrix_type full
_refine_ls_number_parameters 325
_refine_ls_number_reflns 4035
_refine_ls_number_restraints 170
_refine_ls_restrained_S_all 1.676
_refine_ls_R_factor_all 0.0926
_refine_ls_R_factor_gt 0.0752
_refine_ls_shift/su_max 0.000
_refine_ls_shift/su_mean 0.000
_refine_ls_structure_factor_coef Fsqd
_refine_ls_weighting_details 'calc w=1/[\s^2^(Fo^2^)+(0.0300P)^2^+0.0000P] where P=(Fo^2^+2Fc^2^)/3'
_refine_ls_weighting_scheme calc
_refine_ls_wR_factor_gt 0.1411
_refine_ls_wR_factor_ref 0.1474
_reflns_number_gt 3370
_reflns_number_total 4035
_reflns_threshold_expression >2sigma(I)
_cod_data_source_file c1ce05254c.txt
_cod_data_source_block c4a
_cod_depositor_comments
;
The following automatic conversions were performed:

'_symmetry_cell_setting' value 'Monoclinic' changed to 'monoclinic'
according to /home/saulius/struct/CIF-dictionaries/cif_core.dic
dictionary named 'cif_core.dic' version 2.4.1 from 2010-06-29.

Automatic conversion script
Id: cif_fix_values 1715 2011-07-08 13:25:40Z adriana 
;
_cod_original_cell_volume 3275.7(11)
_cod_original_sg_symbol_H-M C2/m
_cod_database_code 7206270

loop_
_symmetry_equiv_pos_as_xyz
'x, y, z'
'-x, y, -z'
'x+1/2, y+1/2, z'
'-x+1/2, y+1/2, -z'
'-x, -y, -z'
'x, -y, z'
'-x+1/2, -y+1/2, -z'
'x+1/2, -y+1/2, z'

loop_
_atom_site_label
_atom_site_type_symbol
_atom_site_fract_x
_atom_site_fract_y
_atom_site_fract_z
_atom_site_U_iso_or_equiv
_atom_site_adp_type
_atom_site_occupancy
_atom_site_symmetry_multiplicity
_atom_site_calc_flag
_atom_site_refinement_flags
_atom_site_disorder_assembly
_atom_site_disorder_group
Mn1 Mn 0.74385(7) 0.5000 1.11357(7) 0.0347(3) Uani 1 2 d S . .
Mn2 Mn 0.80657(7) 0.5000 1.38151(7) 0.0304(3) Uani 1 2 d S . .
S1 S 1.27691(10) 0.76129(6) 1.25056(10) 0.0440(3) Uani 1 1 d . . .
O1 O 0.8681(3) 0.56447(18) 1.1657(3) 0.0541(10) Uani 1 1 d . . .
OW1 O 0.8572(4) 0.5000 1.5629(3) 0.0374(11) Uani 1 2 d S . .
O2 O 0.9225(3) 0.56120(18) 1.3579(3) 0.0528(10) Uani 1 1 d . . .
O3 O 1.6376(10) 0.5718(6) 1.1583(10) 0.054(3) Uani 0.514(18) 1 d PDU . 1
O4 O 1.6930(6) 0.5757(4) 1.3502(8) 0.035(3) Uani 0.514(18) 1 d PDU . 1
O3A O 1.6193(8) 0.5565(5) 1.1129(10) 0.038(3) Uani 0.486(18) 1 d PDU . 2
O4A O 1.6697(7) 0.5474(5) 1.3019(9) 0.043(3) Uani 0.486(18) 1 d PDU . 2
O5 O 1.3115(3) 0.7924(2) 1.3593(3) 0.0676(14) Uani 1 1 d . . .
O6 O 1.2428(3) 0.79359(17) 1.1445(3) 0.0469(9) Uani 1 1 d . . .
C1 C 1.0907(4) 0.6968(3) 1.1534(3) 0.0420(13) Uani 1 1 d . . .
H1 H 1.0914 0.7146 1.0834 0.042 Uiso 1 1 calc R . .
C2 C 1.0125(4) 0.6557(2) 1.1573(4) 0.0366(11) Uani 1 1 d . . .
H2 H 0.9601 0.6450 1.0887 0.037 Uiso 1 1 calc R . .
C3 C 1.0098(3) 0.6296(2) 1.2620(4) 0.0348(11) Uani 1 1 d D . .
C4 C 1.0854(3) 0.6457(2) 1.3646(4) 0.0336(10) Uani 1 1 d . . .
H4 H 1.0834 0.6288 1.4349 0.034 Uiso 1 1 calc R . .
C5 C 1.1654(4) 0.6880(2) 1.3613(4) 0.0389(12) Uani 1 1 d . . .
H5 H 1.2158 0.7003 1.4300 0.039 Uiso 1 1 calc R . .
C6 C 1.1691(3) 0.7112(2) 1.2567(3) 0.0347(12) Uani 1 1 d . . .
C7 C 1.3846(3) 0.7153(3) 1.2435(3) 0.0498(17) Uani 1 1 d D . .
C8 C 1.4671(10) 0.7127(6) 1.3486(9) 0.022(3) Uani 0.45(2) 1 d PDU . 1
H8A H 1.4668 0.7359 1.4127 0.027 Uiso 0.45(2) 1 calc PR . 1
C9 C 1.5498(10) 0.6724(6) 1.3490(10) 0.025(3) Uani 0.45(2) 1 d PDU . 1
H9A H 1.6064 0.6663 1.4171 0.030 Uiso 0.45(2) 1 calc PR . 1
C10 C 1.5496(8) 0.6407(6) 1.2493(9) 0.019(3) Uani 0.45(2) 1 d PDU . 1
C11 C 1.4733(9) 0.6534(7) 1.1445(10) 0.028(3) Uani 0.45(2) 1 d PDU . 1
H11A H 1.4884 0.6415 1.0757 0.033 Uiso 0.45(2) 1 calc PR . 1
C8A C 1.4703(10) 0.6916(7) 1.3328(10) 0.039(3) Uani 0.55(2) 1 d PDU . 2
H8AA H 1.4772 0.7062 1.4073 0.047 Uiso 0.55(2) 1 calc PR . 2
C9A C 1.5467(9) 0.6485(7) 1.3240(11) 0.040(3) Uani 0.55(2) 1 d PDU . 2
H9AA H 1.6073 0.6405 1.3873 0.049 Uiso 0.55(2) 1 calc PR . 2
C10A C 1.5321(9) 0.6177(6) 1.2208(10) 0.034(3) Uani 0.55(2) 1 d PDU . 2
C11A C 1.4447(9) 0.6355(5) 1.1273(9) 0.032(3) Uani 0.55(2) 1 d PDU . 2
H11B H 1.4313 0.6156 1.0567 0.038 Uiso 0.55(2) 1 calc PR . 2
C12 C 1.3765(4) 0.6828(3) 1.1373(4) 0.0489(15) Uani 1 1 d D . .
H12A H 1.3142 0.6821 1.0732 0.049 Uiso 0.45(2) 1 calc PR . 1
H12B H 1.3220 0.6942 1.0707 0.049 Uiso 0.55(2) 1 calc PR . 2
C13 C 0.9265(3) 0.5817(2) 1.2607(4) 0.0386(11) Uani 1 1 d D . .
C14 C 1.6357(9) 0.5934(6) 1.2532(8) 0.032(3) Uani 0.48(2) 1 d PDU . 1
C14A C 1.6123(9) 0.5698(6) 1.2110(9) 0.042(4) Uani 0.52(2) 1 d PDU . 2
N1 N 0.7288(4) 0.5000 0.9285(4) 0.0493(18) Uani 1 2 d SDU . .
N2 N 0.6638(5) 0.5000 0.7438(4) 0.072(3) Uani 1 2 d SDU . .
N3 N 0.7711(5) 0.5000 0.7599(5) 0.076(3) Uani 1 2 d SDU . .
C15 C 0.8044(7) 0.5163(5) 0.8716(6) 0.055(3) Uani 0.50 1 d PDU . .
C16 C 0.6374(6) 0.5000 0.8449(5) 0.063(2) Uani 1 2 d SDU . .
H16A H 0.5659 0.5000 0.8538 0.075 Uiso 1 2 calc SR . .
C17 C 0.6064(8) 0.5359(4) 0.6355(6) 0.050(3) Uani 0.50 1 d PD . .
C18 C 0.5390(6) 0.4879(4) 0.5567(5) 0.048(3) Uani 0.50 1 d PDU . .

loop_
_atom_site_aniso_label
_atom_site_aniso_U_11
_atom_site_aniso_U_22
_atom_site_aniso_U_33
_atom_site_aniso_U_23
_atom_site_aniso_U_13
_atom_site_aniso_U_12
Mn1 0.0271(5) 0.0589(8) 0.0190(4) 0.000 0.0076(3) 0.000
Mn2 0.0256(5) 0.0452(7) 0.0219(4) 0.000 0.0089(3) 0.000
S1 0.0345(6) 0.0657(9) 0.0347(5) -0.0050(7) 0.0143(4) -0.0211(7)
O1 0.0409(18) 0.057(3) 0.058(2) -0.017(2) 0.0031(16) -0.010(2)
OW1 0.044(2) 0.045(3) 0.027(2) 0.000 0.0152(18) 0.000
O2 0.056(2) 0.037(2) 0.055(2) 0.0103(18) -0.0020(16) -0.0166(19)
O3 0.048(5) 0.061(6) 0.054(6) -0.021(5) 0.013(4) 0.006(5)
O4 0.033(3) 0.024(5) 0.044(4) 0.004(4) 0.003(3) 0.012(3)
O3A 0.027(4) 0.032(5) 0.056(6) 0.004(4) 0.016(4) 0.004(4)
O4A 0.043(4) 0.036(6) 0.045(5) -0.002(4) 0.004(3) 0.007(4)
O5 0.064(2) 0.091(4) 0.053(2) -0.030(2) 0.0244(18) -0.047(3)
O6 0.049(2) 0.043(2) 0.0512(19) 0.0053(18) 0.0191(15) -0.0048(18)
C1 0.031(2) 0.070(4) 0.025(2) -0.005(2) 0.0076(17) -0.006(3)
C2 0.038(2) 0.038(3) 0.029(2) -0.003(2) 0.0013(17) -0.005(2)
C3 0.031(2) 0.037(3) 0.038(2) -0.002(2) 0.0118(18) 0.004(2)
C4 0.030(2) 0.038(3) 0.034(2) 0.002(2) 0.0116(17) 0.001(2)
C5 0.040(2) 0.047(3) 0.030(2) -0.007(2) 0.0103(18) -0.005(2)
C6 0.024(2) 0.050(3) 0.031(2) -0.007(2) 0.0085(16) 0.007(2)
C7 0.028(2) 0.100(5) 0.026(2) 0.014(3) 0.0158(18) 0.011(3)
C8 0.022(5) 0.023(6) 0.022(5) -0.003(4) 0.004(4) 0.001(4)
C9 0.023(5) 0.022(6) 0.027(5) -0.014(4) 0.003(4) 0.001(5)
C10 0.013(4) 0.027(6) 0.017(5) 0.001(5) 0.002(3) -0.004(4)
C11 0.020(4) 0.032(5) 0.034(4) -0.004(4) 0.011(4) -0.011(4)
C8A 0.037(5) 0.050(8) 0.030(4) -0.011(5) 0.011(4) 0.008(5)
C9A 0.030(4) 0.047(7) 0.039(6) 0.001(6) 0.001(4) -0.003(5)
C10A 0.028(5) 0.037(6) 0.035(5) -0.005(5) 0.008(4) 0.008(4)
C11A 0.019(4) 0.038(6) 0.037(4) 0.014(4) 0.005(3) -0.009(4)
C12 0.039(3) 0.073(4) 0.036(2) 0.021(3) 0.0134(19) 0.031(3)
C13 0.027(2) 0.027(3) 0.058(3) -0.008(2) 0.005(2) 0.014(2)
C14 0.027(4) 0.033(5) 0.036(5) -0.005(4) 0.005(3) 0.017(4)
C14A 0.038(5) 0.046(7) 0.042(7) -0.005(6) 0.008(5) -0.005(5)
N1 0.030(3) 0.093(6) 0.025(2) 0.000 0.008(2) 0.000
N2 0.048(3) 0.137(8) 0.030(3) 0.000 0.010(2) 0.000
N3 0.043(3) 0.160(8) 0.029(3) 0.000 0.018(3) 0.000
C15 0.055(4) 0.066(9) 0.048(4) 0.002(4) 0.020(3) -0.022(5)
C16 0.047(4) 0.115(7) 0.025(3) 0.000 0.008(3) 0.000
C17 0.073(7) 0.041(7) 0.024(4) 0.016(4) -0.005(4) 0.018(6)
C18 0.054(4) 0.053(9) 0.036(4) 0.013(4) 0.009(3) -0.001(5)

loop_
_atom_type_symbol
_atom_type_description
_atom_type_scat_dispersion_real
_atom_type_scat_dispersion_imag
_atom_type_scat_source
C C 0.0033 0.0016 'International Tables Vol C Tables 4.2.6.8 and 6.1.1.4'
H H 0.0000 0.0000 'International Tables Vol C Tables 4.2.6.8 and 6.1.1.4'
N N 0.0061 0.0033 'International Tables Vol C Tables 4.2.6.8 and 6.1.1.4'
O O 0.0106 0.0060 'International Tables Vol C Tables 4.2.6.8 and 6.1.1.4'
S S 0.1246 0.1234 'International Tables Vol C Tables 4.2.6.8 and 6.1.1.4'
Mn Mn 0.3368 0.7283 'International Tables Vol C Tables 4.2.6.8 and 6.1.1.4'

loop_
_geom_angle_atom_site_label_1
_geom_angle_atom_site_label_2
_geom_angle_atom_site_label_3
_geom_angle
_geom_angle_site_symmetry_1
_geom_angle_site_symmetry_3
_geom_angle_publ_flag
O3A Mn1 O3A 79.3(6) 1_455 6_465 ?
O3A Mn1 O1 93.5(3) 1_455 . ?
O3A Mn1 O1 162.3(3) 6_465 . ?
O3A Mn1 O1 162.3(3) 1_455 6_565 ?
O3A Mn1 O1 93.5(3) 6_465 6_565 ?
O1 Mn1 O1 88.6(2) . 6_565 ?
O3A Mn1 N1 98.3(3) 1_455 . ?
O3A Mn1 N1 98.3(3) 6_465 . ?
O1 Mn1 N1 98.72(14) . . ?
O1 Mn1 N1 98.72(14) 6_565 . ?
O3A Mn1 O3 15.7(3) 1_455 1_455 ?
O3A Mn1 O3 87.7(3) 6_465 1_455 ?
O1 Mn1 O3 81.9(4) . 1_455 ?
O1 Mn1 O3 150.4(3) 6_565 1_455 ?
N1 Mn1 O3 110.3(3) . 1_455 ?
O3A Mn1 O3 87.7(3) 1_455 6_465 ?
O3A Mn1 O3 15.7(3) 6_465 6_465 ?
O1 Mn1 O3 150.4(3) . 6_465 ?
O1 Mn1 O3 81.9(4) 6_565 6_465 ?
N1 Mn1 O3 110.3(3) . 6_465 ?
O3 Mn1 O3 92.7(7) 1_455 6_465 ?
O3A Mn1 Mn2 88.9(3) 1_455 . ?
O3A Mn1 Mn2 88.9(3) 6_465 . ?
O1 Mn1 Mn2 74.68(10) . . ?
O1 Mn1 Mn2 74.68(10) 6_565 . ?
N1 Mn1 Mn2 170.57(14) . . ?
O3 Mn1 Mn2 75.8(3) 1_455 . ?
O3 Mn1 Mn2 75.8(3) 6_465 . ?
O4A Mn2 O4A 64.5(7) 6_465 1_455 ?
O4A Mn2 OW1 117.7(3) 6_465 . ?
O4A Mn2 OW1 117.7(3) 1_455 . ?
O4A Mn2 O2 145.4(4) 6_465 . ?
O4A Mn2 O2 96.3(3) 1_455 . ?
OW1 Mn2 O2 96.59(14) . . ?
O4A Mn2 O2 96.3(3) 6_465 6_565 ?
O4A Mn2 O2 145.4(4) 1_455 6_565 ?
OW1 Mn2 O2 96.59(13) . 6_565 ?
O2 Mn2 O2 84.0(2) . 6_565 ?
O4A Mn2 O4 85.2(6) 6_465 1_455 ?
O4A Mn2 O4 23.0(2) 1_455 1_455 ?
OW1 Mn2 O4 100.1(3) . 1_455 ?
O2 Mn2 O4 83.8(2) . 1_455 ?
O2 Mn2 O4 160.4(2) 6_565 1_455 ?
O4A Mn2 O4 23.0(2) 6_465 6_465 ?
O4A Mn2 O4 85.2(6) 1_455 6_465 ?
OW1 Mn2 O4 100.1(3) . 6_465 ?
O2 Mn2 O4 160.4(2) . 6_465 ?
O2 Mn2 O4 83.8(2) 6_565 6_465 ?
O4 Mn2 O4 103.3(5) 1_455 6_465 ?
O4A Mn2 Mn1 64.6(3) 6_465 . ?
O4A Mn2 Mn1 64.6(3) 1_455 . ?
OW1 Mn2 Mn1 177.17(12) . . ?
O2 Mn2 Mn1 81.33(10) . . ?
O2 Mn2 Mn1 81.33(10) 6_565 . ?
O4 Mn2 Mn1 81.6(2) 1_455 . ?
O4 Mn2 Mn1 81.6(2) 6_465 . ?
O6 S1 O5 119.2(3) . . ?
O6 S1 C7 108.6(2) . . ?
O5 S1 C7 107.3(2) . . ?
O6 S1 C6 108.8(2) . . ?
O5 S1 C6 108.9(2) . . ?
C7 S1 C6 102.8(2) . . ?
C13 O1 Mn1 134.2(4) . . ?
C13 O2 Mn2 125.1(3) . . ?
C14 O3 Mn1 131.5(9) . 1_655 ?
C14 O4 Mn2 126.2(7) . 1_655 ?
C14A O3A Mn1 114.0(8) . 1_655 ?
C14A O4A Mn2 147.7(7) . 1_655 ?
C2 C1 C6 118.2(4) . . ?
C2 C1 H1 120.9 . . ?
C6 C1 H1 120.9 . . ?
C1 C2 C3 121.2(4) . . ?
C1 C2 H2 119.4 . . ?
C3 C2 H2 119.4 . . ?
C4 C3 C2 120.2(4) . . ?
C4 C3 C13 120.5(4) . . ?
C2 C3 C13 119.2(4) . . ?
C3 C4 C5 118.9(4) . . ?
C3 C4 H4 120.6 . . ?
C5 C4 H4 120.6 . . ?
C6 C5 C4 119.8(4) . . ?
C6 C5 H5 120.1 . . ?
C4 C5 H5 120.1 . . ?
C5 C6 C1 121.6(5) . . ?
C5 C6 S1 120.1(3) . . ?
C1 C6 S1 118.3(4) . . ?
C8 C7 C8A 21.7(6) . . ?
C8 C7 C12 128.6(7) . . ?
C8A C7 C12 108.8(7) . . ?
C8 C7 S1 112.3(7) . . ?
C8A C7 S1 130.2(6) . . ?
C12 C7 S1 119.0(3) . . ?
C9 C8 C7 113.7(10) . . ?
C9 C8 H8A 123.2 . . ?
C7 C8 H8A 123.2 . . ?
C10 C9 C8 121.1(10) . . ?
C10 C9 H9A 119.4 . . ?
C8 C9 H9A 119.4 . . ?
C11 C10 C9 120.2(9) . . ?
C11 C10 C14 119.1(9) . . ?
C9 C10 C14 120.6(9) . . ?
C10 C11 C12 122.8(9) . . ?
C10 C11 H11A 118.6 . . ?
C12 C11 H11A 118.6 . . ?
C7 C8A C9A 128.0(10) . . ?
C7 C8A H8AA 116.0 . . ?
C9A C8A H8AA 116.0 . . ?
C10A C9A C8A 119.9(9) . . ?
C10A C9A H9AA 120.1 . . ?
C8A C9A H9AA 120.1 . . ?
C9A C10A C11A 116.5(9) . . ?
C9A C10A C14A 120.5(9) . . ?
C11A C10A C14A 122.9(9) . . ?
C10A C11A C12 121.4(9) . . ?
C10A C11A H11B 119.3 . . ?
C12 C11A H11B 119.3 . . ?
C11 C12 C11A 22.7(5) . . ?
C11 C12 C7 110.4(7) . . ?
C11A C12 C7 124.8(6) . . ?
C11 C12 H12A 124.8 . . ?
C11A C12 H12A 108.0 . . ?
C7 C12 H12A 124.8 . . ?
C11 C12 H12B 128.3 . . ?
C11A C12 H12B 117.6 . . ?
C7 C12 H12B 117.6 . . ?
H12A C12 H12B 18.4 . . ?
O1 C13 O2 124.3(5) . . ?
O1 C13 C3 118.3(5) . . ?
O2 C13 C3 117.4(4) . . ?
O3 C14 O4 124.4(9) . . ?
O3 C14 C10 116.5(9) . . ?
O4 C14 C10 118.8(7) . . ?
O4A C14A O3A 123.6(10) . . ?
O4A C14A C10A 118.2(8) . . ?
O3A C14A C10A 118.1(9) . . ?
C16 N1 C15 101.8(6) . . ?
C16 N1 C15 101.8(6) . 6_565 ?
C15 N1 C15 31.8(10) . 6_565 ?
C16 N1 Mn1 126.6(4) . . ?
C15 N1 Mn1 129.2(5) . . ?
C15 N1 Mn1 129.2(5) 6_565 . ?
N3 N2 C16 111.6(5) . . ?
N3 N2 C17 110.5(5) . 6_565 ?
C16 N2 C17 125.9(6) . 6_565 ?
N3 N2 C17 110.5(5) . . ?
C16 N2 C17 125.9(5) . . ?
C17 N2 C17 64.6(7) 6_565 . ?
N2 N3 C15 100.1(5) . . ?
N2 N3 C15 100.1(5) . 6_565 ?
C15 N3 C15 32.4(10) . 6_565 ?
C15 C15 N3 73.8(5) 6_565 . ?
C15 C15 N1 74.1(5) 6_565 . ?
N3 C15 N1 110.6(7) . . ?
N1 C16 N2 108.0(6) . . ?
N1 C16 H16A 126.0 . . ?
N2 C16 H16A 126.0 . . ?
C18 C17 N2 118.8(10) 6_565 . ?
C18 C17 C18 18.7(8) 6_565 . ?
N2 C17 C18 100.8(5) . . ?
C18 C17 C17 63.2(7) 6_565 6_565 ?
N2 C17 C17 57.7(4) . 6_565 ?
C18 C17 C17 44.5(4) . 6_565 ?
C18 C18 C17 116.8(7) 6_565 6_565 ?
C18 C18 C18 90.000(2) 6_565 2_656 ?
C17 C18 C18 152.1(7) 6_565 2_656 ?
C18 C18 C18 69.0(8) 6_565 5_666 ?
C17 C18 C18 170.6(13) 6_565 5_666 ?
C18 C18 C18 21.0(8) 2_656 5_666 ?
C18 C18 C17 44.5(4) 6_565 . ?
C17 C18 C17 72.2(8) 6_565 . ?
C18 C18 C17 134.0(4) 2_656 . ?
C18 C18 C17 113.1(10) 5_666 . ?

loop_
_geom_bond_atom_site_label_1
_geom_bond_atom_site_label_2
_geom_bond_distance
_geom_bond_site_symmetry_2
_geom_bond_publ_flag
Mn1 O3A 2.022(10) 1_455 ?
Mn1 O3A 2.022(10) 6_465 ?
Mn1 O1 2.108(4) . ?
Mn1 O1 2.108(4) 6_565 ?
Mn1 N1 2.161(5) . ?
Mn1 O3 2.264(11) 1_455 ?
Mn1 O3 2.264(11) 6_465 ?
Mn1 Mn2 3.0724(13) . ?
Mn2 O4A 2.029(7) 6_465 ?
Mn2 O4A 2.029(7) 1_455 ?
Mn2 OW1 2.080(4) . ?
Mn2 O2 2.088(4) . ?
Mn2 O2 2.088(4) 6_565 ?
Mn2 O4 2.203(7) 1_455 ?
Mn2 O4 2.203(7) 6_465 ?
S1 O6 1.424(4) . ?
S1 O5 1.436(4) . ?
S1 C7 1.729(5) . ?
S1 C6 1.785(5) . ?
O1 C13 1.232(6) . ?
O2 C13 1.262(6) . ?
O3 C14 1.240(9) . ?
O3 Mn1 2.264(11) 1_655 ?
O4 C14 1.250(8) . ?
O4 Mn2 2.203(7) 1_655 ?
O3A C14A 1.234(9) . ?
O3A Mn1 2.022(10) 1_655 ?
O4A C14A 1.235(8) . ?
O4A Mn2 2.029(7) 1_655 ?
C1 C2 1.365(7) . ?
C1 C6 1.388(6) . ?
C1 H1 0.9300 . ?
C2 C3 1.391(6) . ?
C2 H2 0.9300 . ?
C3 C4 1.375(6) . ?
C3 C13 1.510(6) . ?
C4 C5 1.399(7) . ?
C4 H4 0.9300 . ?
C5 C6 1.366(6) . ?
C5 H5 0.9300 . ?
C7 C8 1.389(8) . ?
C7 C8A 1.397(8) . ?
C7 C12 1.447(7) . ?
C8 C9 1.385(9) . ?
C8 H8A 0.9300 . ?
C9 C10 1.390(8) . ?
C9 H9A 0.9300 . ?
C10 C11 1.380(9) . ?
C10 C14 1.517(9) . ?
C11 C12 1.368(8) . ?
C11 H11A 0.9300 . ?
C8A C9A 1.395(9) . ?
C8A H8AA 0.9300 . ?
C9A C10A 1.386(8) . ?
C9A H9AA 0.9300 . ?
C10A C11A 1.391(8) . ?
C10A C14A 1.510(9) . ?
C11A C12 1.403(8) . ?
C11A H11B 0.9300 . ?
C12 H12A 0.9300 . ?
C12 H12B 0.9300 . ?
N1 C16 1.296(7) . ?
N1 C15 1.358(7) . ?
N1 C15 1.358(7) 6_565 ?
N2 N3 1.303(7) . ?
N2 C16 1.334(6) . ?
N2 C17 1.532(7) 6_565 ?
N2 C17 1.532(7) . ?
N3 C15 1.334(7) . ?
N3 C15 1.334(7) 6_565 ?
C15 C15 0.74(2) 6_565 ?
C16 H16A 0.9300 . ?
C17 C18 1.206(10) 6_565 ?
C17 C18 1.535(9) . ?
C17 C17 1.637(18) 6_565 ?
C18 C18 0.55(2) 6_565 ?
C18 C17 1.206(10) 6_565 ?
C18 C18 1.434(10) 2_656 ?
C18 C18 1.536(9) 5_666 ?

loop_
_geom_torsion_atom_site_label_1
_geom_torsion_atom_site_label_2
_geom_torsion_atom_site_label_3
_geom_torsion_atom_site_label_4
_geom_torsion
_geom_torsion_site_symmetry_1
_geom_torsion_site_symmetry_2
_geom_torsion_site_symmetry_3
_geom_torsion_site_symmetry_4
_geom_torsion_publ_flag
O3A Mn1 Mn2 O4A 75.8(5) 1_455 . . 6_465 ?
O3A Mn1 Mn2 O4A -3.5(4) 6_465 . . 6_465 ?
O1 Mn1 Mn2 O4A 169.8(4) . . . 6_465 ?
O1 Mn1 Mn2 O4A -97.4(4) 6_565 . . 6_465 ?
N1 Mn1 Mn2 O4A -143.8(4) . . . 6_465 ?
O3 Mn1 Mn2 O4A 84.5(6) 1_455 . . 6_465 ?
O3 Mn1 Mn2 O4A -12.1(4) 6_465 . . 6_465 ?
O3A Mn1 Mn2 O4A 3.5(4) 1_455 . . 1_455 ?
O3A Mn1 Mn2 O4A -75.8(5) 6_465 . . 1_455 ?
O1 Mn1 Mn2 O4A 97.4(4) . . . 1_455 ?
O1 Mn1 Mn2 O4A -169.8(4) 6_565 . . 1_455 ?
N1 Mn1 Mn2 O4A 143.8(4) . . . 1_455 ?
O3 Mn1 Mn2 O4A 12.1(4) 1_455 . . 1_455 ?
O3 Mn1 Mn2 O4A -84.5(6) 6_465 . . 1_455 ?
O3A Mn1 Mn2 OW1 -140.3(3) 1_455 . . . ?
O3A Mn1 Mn2 OW1 140.3(3) 6_465 . . . ?
O1 Mn1 Mn2 OW1 -46.38(11) . . . . ?
O1 Mn1 Mn2 OW1 46.38(11) 6_565 . . . ?
N1 Mn1 Mn2 OW1 0.000(17) . . . . ?
O3 Mn1 Mn2 OW1 -131.7(4) 1_455 . . . ?
O3 Mn1 Mn2 OW1 131.7(4) 6_465 . . . ?
O3A Mn1 Mn2 O2 -97.7(3) 1_455 . . . ?
O3A Mn1 Mn2 O2 -177.1(3) 6_465 . . . ?
O1 Mn1 Mn2 O2 -3.78(15) . . . . ?
O1 Mn1 Mn2 O2 88.98(16) 6_565 . . . ?
N1 Mn1 Mn2 O2 42.60(11) . . . . ?
O3 Mn1 Mn2 O2 -89.1(4) 1_455 . . . ?
O3 Mn1 Mn2 O2 174.3(4) 6_465 . . . ?
O3A Mn1 Mn2 O2 177.1(3) 1_455 . . 6_565 ?
O3A Mn1 Mn2 O2 97.7(3) 6_465 . . 6_565 ?
O1 Mn1 Mn2 O2 -88.98(16) . . . 6_565 ?
O1 Mn1 Mn2 O2 3.78(15) 6_565 . . 6_565 ?
N1 Mn1 Mn2 O2 -42.60(11) . . . 6_565 ?
O3 Mn1 Mn2 O2 -174.3(4) 1_455 . . 6_565 ?
O3 Mn1 Mn2 O2 89.1(4) 6_465 . . 6_565 ?
O3A Mn1 Mn2 O4 -12.8(3) 1_455 . . 1_455 ?
O3A Mn1 Mn2 O4 -92.1(4) 6_465 . . 1_455 ?
O1 Mn1 Mn2 O4 81.2(3) . . . 1_455 ?
O1 Mn1 Mn2 O4 174.0(3) 6_565 . . 1_455 ?
N1 Mn1 Mn2 O4 127.6(2) . . . 1_455 ?
O3 Mn1 Mn2 O4 -4.1(4) 1_455 . . 1_455 ?
O3 Mn1 Mn2 O4 -100.7(5) 6_465 . . 1_455 ?
O3A Mn1 Mn2 O4 92.1(4) 1_455 . . 6_465 ?
O3A Mn1 Mn2 O4 12.8(3) 6_465 . . 6_465 ?
O1 Mn1 Mn2 O4 -174.0(3) . . . 6_465 ?
O1 Mn1 Mn2 O4 -81.2(3) 6_565 . . 6_465 ?
N1 Mn1 Mn2 O4 -127.6(2) . . . 6_465 ?
O3 Mn1 Mn2 O4 100.7(5) 1_455 . . 6_465 ?
O3 Mn1 Mn2 O4 4.1(4) 6_465 . . 6_465 ?
O3A Mn1 O1 C13 91.6(6) 1_455 . . . ?
O3A Mn1 O1 C13 26.3(13) 6_465 . . . ?
O1 Mn1 O1 C13 -70.9(5) 6_565 . . . ?
N1 Mn1 O1 C13 -169.5(5) . . . . ?
O3 Mn1 O1 C13 81.0(6) 1_455 . . . ?
O3 Mn1 O1 C13 -0.1(9) 6_465 . . . ?
Mn2 Mn1 O1 C13 3.6(5) . . . . ?
O4A Mn2 O2 C13 -3.7(7) 6_465 . . . ?
O4A Mn2 O2 C13 -56.5(5) 1_455 . . . ?
OW1 Mn2 O2 C13 -175.4(4) . . . . ?
O2 Mn2 O2 C13 88.6(4) 6_565 . . . ?
O4 Mn2 O2 C13 -75.9(5) 1_455 . . . ?
O4 Mn2 O2 C13 36.7(11) 6_465 . . . ?
Mn1 Mn2 O2 C13 6.5(4) . . . . ?
C6 C1 C2 C3 1.1(8) . . . . ?
C1 C2 C3 C4 1.2(8) . . . . ?
C1 C2 C3 C13 -176.1(5) . . . . ?
C2 C3 C4 C5 -0.8(7) . . . . ?
C13 C3 C4 C5 176.4(4) . . . . ?
C3 C4 C5 C6 -1.9(7) . . . . ?
C4 C5 C6 C1 4.2(8) . . . . ?
C4 C5 C6 S1 -175.5(4) . . . . ?
C2 C1 C6 C5 -3.8(8) . . . . ?
C2 C1 C6 S1 175.9(4) . . . . ?
O6 S1 C6 C5 -160.5(4) . . . . ?
O5 S1 C6 C5 -29.1(5) . . . . ?
C7 S1 C6 C5 84.5(4) . . . . ?
O6 S1 C6 C1 19.8(5) . . . . ?
O5 S1 C6 C1 151.2(4) . . . . ?
C7 S1 C6 C1 -95.2(4) . . . . ?
O6 S1 C7 C8 139.7(8) . . . . ?
O5 S1 C7 C8 9.6(8) . . . . ?
C6 S1 C7 C8 -105.1(8) . . . . ?
O6 S1 C7 C8A 154.2(11) . . . . ?
O5 S1 C7 C8A 24.1(11) . . . . ?
C6 S1 C7 C8A -90.6(11) . . . . ?
O6 S1 C7 C12 -43.8(5) . . . . ?
O5 S1 C7 C12 -173.9(4) . . . . ?
C6 S1 C7 C12 71.4(5) . . . . ?
C8A C7 C8 C9 26(2) . . . . ?
C12 C7 C8 C9 -1.4(17) . . . . ?
S1 C7 C8 C9 174.6(10) . . . . ?
C7 C8 C9 C10 3.2(19) . . . . ?
C8 C9 C10 C11 6.9(19) . . . . ?
C8 C9 C10 C14 -175.5(13) . . . . ?
C9 C10 C11 C12 -20.5(19) . . . . ?
C14 C10 C11 C12 161.8(13) . . . . ?
C8 C7 C8A C9A -151(4) . . . . ?
C12 C7 C8A C9A 7.2(18) . . . . ?
S1 C7 C8A C9A 170.6(10) . . . . ?
C7 C8A C9A C10A -10(2) . . . . ?
C8A C9A C10A C11A 5.1(16) . . . . ?
C8A C9A C10A C14A -178.3(12) . . . . ?
C9A C10A C11A C12 1.0(15) . . . . ?
C14A C10A C11A C12 -175.5(11) . . . . ?
C10 C11 C12 C11A -113(2) . . . . ?
C10 C11 C12 C7 20.4(15) . . . . ?
C10A C11A C12 C11 52.1(18) . . . . ?
C10A C11A C12 C7 -3.5(14) . . . . ?
C8 C7 C12 C11 -9.9(13) . . . . ?
C8A C7 C12 C11 -20.1(11) . . . . ?
S1 C7 C12 C11 174.3(8) . . . . ?
C8 C7 C12 C11A 10.0(13) . . . . ?
C8A C7 C12 C11A -0.3(11) . . . . ?
S1 C7 C12 C11A -165.8(7) . . . . ?
Mn1 O1 C13 O2 0.1(8) . . . . ?
Mn1 O1 C13 C3 179.0(3) . . . . ?
Mn2 O2 C13 O1 -6.5(7) . . . . ?
Mn2 O2 C13 C3 174.6(3) . . . . ?
C4 C3 C13 O1 -172.6(5) . . . . ?
C2 C3 C13 O1 4.7(7) . . . . ?
C4 C3 C13 O2 6.4(7) . . . . ?
C2 C3 C13 O2 -176.3(4) . . . . ?
Mn1 O3 C14 O4 -4.7(19) 1_655 . . . ?
Mn1 O3 C14 C10 -178.5(10) 1_655 . . . ?
Mn2 O4 C14 O3 -2.7(17) 1_655 . . . ?
Mn2 O4 C14 C10 171.1(8) 1_655 . . . ?
C11 C10 C14 O3 5.4(16) . . . . ?
C9 C10 C14 O3 -172.3(12) . . . . ?
C11 C10 C14 O4 -168.9(11) . . . . ?
C9 C10 C14 O4 13.5(17) . . . . ?
Mn2 O4A C14A O3A 17(3) 1_655 . . . ?
Mn2 O4A C14A C10A -161.0(14) 1_655 . . . ?
Mn1 O3A C14A O4A -5.5(16) 1_655 . . . ?
Mn1 O3A C14A C10A 172.1(9) 1_655 . . . ?
C9A C10A C14A O4A 20.5(17) . . . . ?
C11A C10A C14A O4A -163.1(11) . . . . ?
C9A C10A C14A O3A -157.2(11) . . . . ?
C11A C10A C14A O3A 19.2(17) . . . . ?
O3A Mn1 N1 C16 -40.2(3) 1_455 . . . ?
O3A Mn1 N1 C16 40.2(3) 6_465 . . . ?
O1 Mn1 N1 C16 -135.06(11) . . . . ?
O1 Mn1 N1 C16 135.06(11) 6_565 . . . ?
O3 Mn1 N1 C16 -50.5(4) 1_455 . . . ?
O3 Mn1 N1 C16 50.5(4) 6_465 . . . ?
Mn2 Mn1 N1 C16 180.000(4) . . . . ?
O3A Mn1 N1 C15 119.2(7) 1_455 . . . ?
O3A Mn1 N1 C15 -160.5(7) 6_465 . . . ?
O1 Mn1 N1 C15 24.3(7) . . . . ?
O1 Mn1 N1 C15 -65.6(7) 6_565 . . . ?
O3 Mn1 N1 C15 108.8(7) 1_455 . . . ?
O3 Mn1 N1 C15 -150.2(7) 6_465 . . . ?
Mn2 Mn1 N1 C15 -20.7(6) . . . . ?
O3A Mn1 N1 C15 160.5(7) 1_455 . . 6_565 ?
O3A Mn1 N1 C15 -119.2(7) 6_465 . . 6_565 ?
O1 Mn1 N1 C15 65.6(7) . . . 6_565 ?
O1 Mn1 N1 C15 -24.3(7) 6_565 . . 6_565 ?
O3 Mn1 N1 C15 150.2(7) 1_455 . . 6_565 ?
O3 Mn1 N1 C15 -108.8(8) 6_465 . . 6_565 ?
Mn2 Mn1 N1 C15 20.7(7) . . . 6_565 ?
C16 N2 N3 C15 -16.5(5) . . . . ?
C17 N2 N3 C15 -161.6(6) 6_565 . . . ?
C17 N2 N3 C15 128.7(7) . . . . ?
C16 N2 N3 C15 16.5(5) . . . 6_565 ?
C17 N2 N3 C15 -128.7(7) 6_565 . . 6_565 ?
C17 N2 N3 C15 161.6(6) . . . 6_565 ?
N2 N3 C15 C15 92.96(17) . . . 6_565 ?
N2 N3 C15 N1 27.4(8) . . . . ?
C15 N3 C15 N1 -65.6(8) 6_565 . . . ?
C16 N1 C15 C15 -93.42(18) . . . 6_565 ?
Mn1 N1 C15 C15 103.4(5) . . . 6_565 ?
C16 N1 C15 N3 -28.1(8) . . . . ?
C15 N1 C15 N3 65.4(8) 6_565 . . . ?
Mn1 N1 C15 N3 168.8(4) . . . . ?
C15 N1 C16 N2 16.2(5) . . . . ?
C15 N1 C16 N2 -16.2(5) 6_565 . . . ?
Mn1 N1 C16 N2 180.000(2) . . . . ?
N3 N2 C16 N1 0.000(2) . . . . ?
C17 N2 C16 N1 138.7(5) 6_565 . . . ?
C17 N2 C16 N1 -138.7(5) . . . . ?
N3 N2 C17 C18 120.7(9) . . . 6_565 ?
C16 N2 C17 C18 -100.2(10) . . . 6_565 ?
C17 N2 C17 C18 17.0(12) 6_565 . . 6_565 ?
N3 N2 C17 C18 115.5(6) . . . . ?
C16 N2 C17 C18 -105.4(7) . . . . ?
C17 N2 C17 C18 11.8(8) 6_565 . . . ?
N3 N2 C17 C17 103.7(4) . . . 6_565 ?
C16 N2 C17 C17 -117.2(6) . . . 6_565 ?
N2 C17 C18 C18 165.7(10) . . . 6_565 ?
C17 C17 C18 C18 180.000(8) 6_565 . . 6_565 ?
C18 C17 C18 C17 180.000(7) 6_565 . . 6_565 ?
N2 C17 C18 C17 -14.3(10) . . . 6_565 ?
C18 C17 C18 C18 11.3(18) 6_565 . . 2_656 ?
N2 C17 C18 C18 177.0(12) . . . 2_656 ?
C17 C17 C18 C18 -168.7(18) 6_565 . . 2_656 ?
C18 C17 C18 C18 8.2(13) 6_565 . . 5_666 ?
N2 C17 C18 C18 173.9(8) . . . 5_666 ?
C17 C17 C18 C18 -171.8(13) 6_565 . . 5_666 ?
